data_4109496
loop_
_publ_author_name
'Suzanne C. Bart'
'Amanda C. Bowman'
'Emil Lobkovsky'
'Paul J. Chirik'

_publ_section_title
;
 Iron Diazoalkane Chemistry: N-N Bond Hydrogenation and Intramolecular C-H
 Activation
;
_journal_name_full 'Journal of the American Chemical Society'
_journal_page_first 7212
_journal_page_last 7213
_journal_paper_doi 10.1021/ja070056u
_journal_volume 129
_journal_year 2007
_chemical_formula_moiety 'C33 H41 Fe N5'
_chemical_formula_sum 'C33 H41 Fe N5'
_chemical_formula_weight 563.56
_chemical_name_systematic
; 
 ? 
;
_space_group_IT_number 14
_symmetry_cell_setting monoclinic
_symmetry_space_group_name_Hall '-P 2ybc'
_symmetry_space_group_name_H-M 'P 1 21/c 1'
_atom_sites_solution_hydrogens difmap
_atom_sites_solution_primary direct
_atom_sites_solution_secondary difmap
_audit_creation_method SHELXL-97
_cell_angle_alpha 90.00
_cell_angle_beta 101.101(2)
_cell_angle_gamma 90.00
_cell_formula_units_Z 4
_cell_length_a 12.1273(8)
_cell_length_b 11.6776(6)
_cell_length_c 20.8845(12)
_cell_measurement_reflns_used 6797
_cell_measurement_temperature 173(2)
_cell_measurement_theta_max 26.02
_cell_measurement_theta_min 2.44
_cell_volume 2902.3(3)
_computing_cell_refinement 'Bruker SAINT+'
_computing_data_collection 'Bruker APEX2'
_computing_data_reduction 'Bruker SAINT+'
_computing_molecular_graphics 'Bruker SHELXTL'
_computing_publication_material 'Bruker SHELXTL'
_computing_structure_refinement 'SHELXL-97 (Sheldrick, 1997)'
_computing_structure_solution 'SHELXS-97 (Sheldrick, 1990)'
_diffrn_ambient_temperature 173(2)
_diffrn_measured_fraction_theta_full 0.997
_diffrn_measured_fraction_theta_max 0.997
_diffrn_measurement_device_type 'Bruker X8 APEX II diffractometer'
_diffrn_measurement_method 'phi  scans'
_diffrn_radiation_monochromator graphite
_diffrn_radiation_source 'fine-focus sealed tube'
_diffrn_radiation_type MoK\a
_diffrn_radiation_wavelength 0.71073
_diffrn_reflns_av_R_equivalents 0.0411
_diffrn_reflns_av_sigmaI/netI 0.0419
_diffrn_reflns_limit_h_max 15
_diffrn_reflns_limit_h_min -15
_diffrn_reflns_limit_k_max 10
_diffrn_reflns_limit_k_min -14
_diffrn_reflns_limit_l_max 24
_diffrn_reflns_limit_l_min -25
_diffrn_reflns_number 24093
_diffrn_reflns_theta_full 26.19
_diffrn_reflns_theta_max 26.19
_diffrn_reflns_theta_min 1.71
_exptl_absorpt_coefficient_mu 0.550
_exptl_absorpt_correction_T_max 0.9220
_exptl_absorpt_correction_T_min 0.8523
_exptl_absorpt_correction_type multi-scan
_exptl_absorpt_process_details SADABS
_exptl_crystal_colour black
_exptl_crystal_density_diffrn 1.290
_exptl_crystal_description block
_exptl_crystal_F_000 1200
_exptl_crystal_size_max 0.30
_exptl_crystal_size_mid 0.20
_exptl_crystal_size_min 0.15
_refine_diff_density_max 0.345
_refine_diff_density_min -0.318
_refine_diff_density_rms 0.054
_refine_ls_extinction_method none
_refine_ls_goodness_of_fit_ref 1.015
_refine_ls_hydrogen_treatment refall
_refine_ls_matrix_type full
_refine_ls_number_parameters 516
_refine_ls_number_reflns 5805
_refine_ls_number_restraints 0
_refine_ls_restrained_S_all 1.015
_refine_ls_R_factor_all 0.0538
_refine_ls_R_factor_gt 0.0354
_refine_ls_shift/su_max 0.002
_refine_ls_shift/su_mean 0.000
_refine_ls_structure_factor_coef Fsqd
_refine_ls_weighting_details 'calc w=1/[\s^2^(Fo^2^)+(0.0537P)^2^+0.6613P] where P=(Fo^2^+2Fc^2^)/3'
_refine_ls_weighting_scheme calc
_refine_ls_wR_factor_gt 0.0870
_refine_ls_wR_factor_ref 0.0953
_reflns_number_gt 4475
_reflns_number_total 5805
_reflns_threshold_expression >2sigma(I)
_cod_data_source_file ja070056usi20070104_105001.cif
_cod_data_source_block scb40
_cod_database_code 4109496

loop_
_symmetry_equiv_pos_as_xyz
'x, y, z'
'-x, y+1/2, -z+1/2'
'-x, -y, -z'
'x, -y-1/2, z-1/2'

loop_
_atom_site_label
_atom_site_type_symbol
_atom_site_fract_x
_atom_site_fract_y
_atom_site_fract_z
_atom_site_U_iso_or_equiv
_atom_site_adp_type
_atom_site_occupancy
_atom_site_symmetry_multiplicity
_atom_site_calc_flag
Fe1 Fe 0.00598(2) 0.65395(2) 0.154180(12) 0.01784(10) Uani 1 1 d
N1 N -0.14362(13) 0.60954(14) 0.11709(7) 0.0192(3) Uani 1 1 d
N2 N 0.03651(12) 0.53052(13) 0.10696(7) 0.0184(3) Uani 1 1 d
N3 N 0.17024(13) 0.66159(13) 0.16997(7) 0.0192(3) Uani 1 1 d
N4 N -0.02832(14) 0.80863(16) 0.14577(8) 0.0238(4) Uani 1 1 d
N5 N -0.06074(16) 0.89694(17) 0.13752(10) 0.0371(5) Uani 1 1 d
C1 C -0.26500(18) 0.4513(2) 0.05968(11) 0.0271(5) Uani 1 1 d
H1C H -0.259(2) 0.375(2) 0.0686(12) 0.039(7) Uiso 1 1 d
H1B H -0.2888(18) 0.4643(19) 0.0119(11) 0.032(6) Uiso 1 1 d
H1A H -0.318(2) 0.480(2) 0.0829(11) 0.040(7) Uiso 1 1 d
C2 C -0.15660(16) 0.51181(16) 0.08301(9) 0.0205(4) Uani 1 1 d
C3 C -0.05212(16) 0.46440(16) 0.07468(9) 0.0198(4) Uani 1 1 d
C4 C -0.03096(18) 0.36578(17) 0.04239(9) 0.0234(4) Uani 1 1 d
H4 H -0.0905(19) 0.320(2) 0.0205(11) 0.032(6) Uiso 1 1 d
C5 C 0.07912(18) 0.33076(18) 0.04440(10) 0.0251(5) Uani 1 1 d
H5 H 0.0930(17) 0.2648(19) 0.0228(10) 0.026(6) Uiso 1 1 d
C6 C 0.16749(18) 0.39506(18) 0.07863(9) 0.0238(4) Uani 1 1 d
H6 H 0.2385(18) 0.3738(18) 0.0810(10) 0.021(5) Uiso 1 1 d
C7 C 0.14550(16) 0.49569(16) 0.10933(9) 0.0199(4) Uani 1 1 d
C8 C 0.22171(16) 0.57547(17) 0.14494(9) 0.0217(4) Uani 1 1 d
C9 C 0.34597(18) 0.5626(2) 0.15076(12) 0.0298(5) Uani 1 1 d
H9C H 0.388(2) 0.630(2) 0.1681(12) 0.044(7) Uiso 1 1 d
H9B H 0.364(2) 0.546(2) 0.1082(12) 0.042(7) Uiso 1 1 d
H9A H 0.371(2) 0.500(2) 0.1764(12) 0.044(7) Uiso 1 1 d
C10 C -0.22895(16) 0.66466(16) 0.14396(9) 0.0196(4) Uani 1 1 d
C11 C -0.19289(16) 0.69281(17) 0.21030(9) 0.0226(4) Uani 1 1 d
C12 C -0.26822(18) 0.74671(18) 0.24303(11) 0.0277(5) Uani 1 1 d
H12 H -0.2466(18) 0.7648(19) 0.2861(12) 0.031(6) Uiso 1 1 d
C13 C -0.37564(19) 0.77299(19) 0.21059(11) 0.0305(5) Uani 1 1 d
H13 H -0.4249(19) 0.805(2) 0.2324(11) 0.030(6) Uiso 1 1 d
C14 C -0.40553(18) 0.75494(19) 0.14422(11) 0.0292(5) Uani 1 1 d
H14 H -0.474(2) 0.7821(19) 0.1233(11) 0.031(6) Uiso 1 1 d
C15 C -0.33203(16) 0.70410(18) 0.10879(10) 0.0240(4) Uani 1 1 d
C16 C -0.07197(17) 0.67427(17) 0.24056(9) 0.0240(4) Uani 1 1 d
C17 C -0.02034(18) 0.56895(19) 0.23687(10) 0.0255(5) Uani 1 1 d
H17B H -0.0656(18) 0.4979(19) 0.2220(10) 0.026(5) Uiso 1 1 d
H17A H 0.048(2) 0.554(2) 0.2666(11) 0.036(6) Uiso 1 1 d
C18 C -0.0216(2) 0.7618(2) 0.29052(11) 0.0306(5) Uani 1 1 d
H18C H -0.0467(19) 0.840(2) 0.2786(11) 0.030(6) Uiso 1 1 d
H18B H -0.042(2) 0.744(2) 0.3343(12) 0.038(6) Uiso 1 1 d
H18A H 0.058(2) 0.7640(19) 0.2932(11) 0.034(6) Uiso 1 1 d
C19 C -0.35716(17) 0.7082(2) 0.03494(10) 0.0270(5) Uani 1 1 d
H19 H -0.310(2) 0.6588(19) 0.0206(11) 0.029(6) Uiso 1 1 d
C20 C -0.3396(3) 0.8303(2) 0.01228(14) 0.0439(6) Uani 1 1 d
H20C H -0.394(2) 0.883(2) 0.0268(11) 0.040(7) Uiso 1 1 d
H20B H -0.266(3) 0.861(2) 0.0304(15) 0.066(9) Uiso 1 1 d
H20A H -0.348(3) 0.829(2) -0.0330(16) 0.062(9) Uiso 1 1 d
C21 C -0.4742(2) 0.6669(3) 0.00434(13) 0.0380(6) Uani 1 1 d
H21C H -0.531(2) 0.721(2) 0.0110(11) 0.034(6) Uiso 1 1 d
H21B H -0.479(2) 0.659(2) -0.0423(14) 0.048(8) Uiso 1 1 d
H21A H -0.491(2) 0.592(2) 0.0219(12) 0.045(7) Uiso 1 1 d
C23 C 0.23834(15) 0.75268(17) 0.20461(9) 0.0203(4) Uani 1 1 d
C24 C 0.29576(16) 0.73612(17) 0.26911(9) 0.0236(4) Uani 1 1 d
C25 C 0.35208(17) 0.83019(19) 0.30146(11) 0.0274(5) Uani 1 1 d
H25 H 0.3884(18) 0.8203(18) 0.3416(11) 0.026(6) Uiso 1 1 d
C26 C 0.35233(18) 0.9353(2) 0.27224(11) 0.0306(5) Uani 1 1 d
H26 H 0.3884(19) 0.999(2) 0.2934(11) 0.032(6) Uiso 1 1 d
C27 C 0.29922(18) 0.94901(19) 0.20792(11) 0.0291(5) Uani 1 1 d
H27 H 0.3021(17) 1.0213(19) 0.1871(10) 0.028(6) Uiso 1 1 d
C28 C 0.24252(16) 0.85858(17) 0.17268(10) 0.0238(4) Uani 1 1 d
C29 C 0.30668(19) 0.6221(2) 0.30436(10) 0.0308(5) Uani 1 1 d
H29 H 0.2669(18) 0.5660(19) 0.2758(10) 0.029(6) Uiso 1 1 d
C30 C 0.4306(2) 0.5838(3) 0.32138(14) 0.0424(6) Uani 1 1 d
H30C H 0.469(2) 0.630(2) 0.3516(14) 0.051(8) Uiso 1 1 d
H30B H 0.436(2) 0.513(2) 0.3431(12) 0.044(7) Uiso 1 1 d
H30A H 0.468(2) 0.585(2) 0.2819(13) 0.043(7) Uiso 1 1 d
C31 C 0.2598(2) 0.6234(2) 0.36725(12) 0.0398(6) Uani 1 1 d
H31C H 0.303(2) 0.683(2) 0.3992(13) 0.054(8) Uiso 1 1 d
H31B H 0.269(2) 0.545(2) 0.3883(12) 0.050(7) Uiso 1 1 d
H31A H 0.175(3) 0.652(2) 0.3587(13) 0.061(9) Uiso 1 1 d
C32 C 0.19440(18) 0.87439(19) 0.10015(10) 0.0281(5) Uani 1 1 d
H32 H 0.1356(18) 0.8199(18) 0.0880(10) 0.025(6) Uiso 1 1 d
C33 C 0.2822(2) 0.8436(3) 0.05962(13) 0.0402(6) Uani 1 1 d
H33C H 0.254(2) 0.855(2) 0.0152(14) 0.050(8) Uiso 1 1 d
H33B H 0.311(2) 0.765(2) 0.0663(12) 0.046(7) Uiso 1 1 d
H33A H 0.340(2) 0.895(2) 0.0685(12) 0.049(8) Uiso 1 1 d
C34 C 0.1497(2) 0.9950(2) 0.08270(14) 0.0417(6) Uani 1 1 d
H34C H 0.111(2) 0.992(2) 0.0380(13) 0.046(7) Uiso 1 1 d
H34B H 0.210(2) 1.053(2) 0.0857(12) 0.057(8) Uiso 1 1 d
H34A H 0.096(2) 1.022(2) 0.1122(13) 0.054(8) Uiso 1 1 d

loop_
_atom_site_aniso_label
_atom_site_aniso_U_11
_atom_site_aniso_U_22
_atom_site_aniso_U_33
_atom_site_aniso_U_23
_atom_site_aniso_U_13
_atom_site_aniso_U_12
Fe1 0.01727(14) 0.01815(16) 0.01764(15) -0.00262(11) 0.00223(10) -0.00107(11)
N1 0.0190(8) 0.0204(9) 0.0179(8) -0.0007(7) 0.0028(6) -0.0009(7)
N2 0.0204(8) 0.0183(9) 0.0159(8) -0.0007(7) 0.0022(6) -0.0016(6)
N3 0.0193(8) 0.0202(9) 0.0176(8) -0.0012(7) 0.0021(6) -0.0009(6)
N4 0.0212(8) 0.0232(10) 0.0268(9) -0.0020(8) 0.0043(7) -0.0033(7)
N5 0.0360(11) 0.0273(12) 0.0494(12) 0.0002(10) 0.0116(9) 0.0020(9)
C1 0.0257(11) 0.0273(13) 0.0281(12) -0.0042(10) 0.0048(9) -0.0055(9)
C2 0.0246(10) 0.0205(11) 0.0160(9) -0.0010(8) 0.0026(7) -0.0031(8)
C3 0.0252(10) 0.0185(10) 0.0152(9) -0.0002(8) 0.0025(7) -0.0037(8)
C4 0.0309(11) 0.0213(11) 0.0177(10) -0.0023(8) 0.0040(8) -0.0037(8)
C5 0.0370(12) 0.0206(12) 0.0187(10) -0.0025(9) 0.0075(8) 0.0035(9)
C6 0.0263(11) 0.0260(12) 0.0201(10) 0.0024(9) 0.0072(8) 0.0060(9)
C7 0.0236(10) 0.0206(11) 0.0156(9) 0.0020(8) 0.0046(7) 0.0017(8)
C8 0.0216(10) 0.0257(11) 0.0176(9) 0.0002(8) 0.0033(7) 0.0011(8)
C9 0.0219(11) 0.0378(15) 0.0294(12) -0.0057(11) 0.0040(9) 0.0027(10)
C10 0.0207(9) 0.0170(10) 0.0219(10) -0.0024(8) 0.0061(7) -0.0035(7)
C11 0.0258(10) 0.0192(10) 0.0231(10) 0.0003(8) 0.0055(8) -0.0021(8)
C12 0.0354(12) 0.0261(12) 0.0226(11) -0.0042(9) 0.0080(9) -0.0008(9)
C13 0.0281(11) 0.0301(13) 0.0371(12) -0.0043(10) 0.0158(10) 0.0034(9)
C14 0.0213(11) 0.0303(13) 0.0357(12) 0.0007(10) 0.0049(9) 0.0025(9)
C15 0.0207(10) 0.0228(11) 0.0285(11) -0.0008(9) 0.0047(8) -0.0028(8)
C16 0.0281(11) 0.0267(12) 0.0174(10) -0.0013(8) 0.0047(8) -0.0030(8)
C17 0.0281(11) 0.0268(12) 0.0211(10) 0.0031(9) 0.0036(8) -0.0009(9)
C18 0.0329(13) 0.0322(14) 0.0264(12) -0.0080(10) 0.0045(9) -0.0022(10)
C19 0.0203(10) 0.0338(13) 0.0266(11) 0.0001(10) 0.0036(8) 0.0024(9)
C20 0.0499(16) 0.0468(17) 0.0332(14) 0.0074(12) 0.0038(12) -0.0075(13)
C21 0.0281(12) 0.0497(18) 0.0329(14) -0.0040(12) -0.0025(10) -0.0019(11)
C23 0.0158(9) 0.0225(11) 0.0224(10) -0.0038(8) 0.0032(7) -0.0007(8)
C24 0.0205(10) 0.0262(11) 0.0238(10) -0.0034(9) 0.0033(8) -0.0010(8)
C25 0.0260(11) 0.0319(13) 0.0220(11) -0.0068(9) -0.0012(8) -0.0014(9)
C26 0.0279(11) 0.0277(13) 0.0360(12) -0.0101(10) 0.0060(9) -0.0091(9)
C27 0.0300(11) 0.0231(12) 0.0352(12) 0.0001(10) 0.0086(9) -0.0059(9)
C28 0.0175(9) 0.0256(11) 0.0288(11) 0.0004(9) 0.0055(8) -0.0003(8)
C29 0.0373(12) 0.0265(12) 0.0244(11) -0.0031(9) -0.0047(9) -0.0011(9)
C30 0.0441(15) 0.0387(16) 0.0392(15) -0.0014(13) -0.0052(12) 0.0102(12)
C31 0.0475(16) 0.0400(16) 0.0293(13) 0.0061(11) 0.0012(11) -0.0050(12)
C32 0.0240(11) 0.0309(13) 0.0283(11) 0.0048(9) 0.0026(9) -0.0034(9)
C33 0.0359(14) 0.0564(19) 0.0295(13) 0.0056(13) 0.0090(10) -0.0001(13)
C34 0.0372(14) 0.0381(15) 0.0482(16) 0.0176(12) 0.0037(12) -0.0009(11)

loop_
_atom_type_symbol
_atom_type_description
_atom_type_scat_dispersion_real
_atom_type_scat_dispersion_imag
_atom_type_scat_source
C C 0.0033 0.0016 'International Tables Vol C Tables 4.2.6.8 and 6.1.1.4'
H H 0.0000 0.0000 'International Tables Vol C Tables 4.2.6.8 and 6.1.1.4'
N N 0.0061 0.0033 'International Tables Vol C Tables 4.2.6.8 and 6.1.1.4'
Fe Fe 0.3463 0.8444 'International Tables Vol C Tables 4.2.6.8 and 6.1.1.4'

loop_
_geom_angle_atom_site_label_1
_geom_angle_atom_site_label_2
_geom_angle_atom_site_label_3
_geom_angle
N2 Fe1 N4 141.59(7)
N2 Fe1 N1 80.88(7)
N4 Fe1 N1 92.75(7)
N2 Fe1 N3 79.70(6)
N4 Fe1 N3 100.02(7)
N1 Fe1 N3 160.18(7)
N2 Fe1 C17 98.75(8)
N4 Fe1 C17 118.59(8)
N1 Fe1 C17 85.45(8)
N3 Fe1 C17 101.35(7)
N2 Fe1 C16 133.71(7)
N4 Fe1 C16 81.32(7)
N1 Fe1 C16 80.62(7)
N3 Fe1 C16 116.10(7)
C17 Fe1 C16 37.76(8)
C2 N1 C10 125.15(16)
C2 N1 Fe1 117.02(13)
C10 N1 Fe1 115.16(12)
C7 N2 C3 120.14(16)
C7 N2 Fe1 120.54(12)
C3 N2 Fe1 118.90(13)
C8 N3 C23 118.74(15)
C8 N3 Fe1 115.78(12)
C23 N3 Fe1 125.47(12)
N5 N4 Fe1 171.97(17)
N1 C2 C3 112.36(16)
N1 C2 C1 125.78(18)
C3 C2 C1 121.71(18)
C4 C3 N2 120.05(18)
C4 C3 C2 129.52(18)
N2 C3 C2 110.39(16)
C3 C4 C5 119.86(19)
C6 C5 C4 119.89(19)
C5 C6 C7 119.82(19)
N2 C7 C6 120.17(17)
N2 C7 C8 110.46(16)
C6 C7 C8 129.37(18)
N3 C8 C7 113.06(17)
N3 C8 C9 125.49(18)
C7 C8 C9 121.42(18)
C15 C10 C11 121.05(18)
C15 C10 N1 125.85(17)
C11 C10 N1 112.44(16)
C12 C11 C10 118.65(18)
C12 C11 C16 122.70(18)
C10 C11 C16 118.36(17)
C13 C12 C11 120.3(2)
C14 C13 C12 119.9(2)
C13 C14 C15 121.8(2)
C14 C15 C10 117.29(18)
C14 C15 C19 120.17(18)
C10 C15 C19 121.94(17)
C17 C16 C11 121.35(18)
C17 C16 C18 120.88(19)
C11 C16 C18 115.39(18)
C17 C16 Fe1 65.82(11)
C11 C16 Fe1 102.10(12)
C18 C16 Fe1 117.39(14)
C16 C17 Fe1 76.43(12)
C15 C19 C21 114.02(18)
C15 C19 C20 109.4(2)
C21 C19 C20 109.9(2)
C24 C23 C28 121.16(17)
C24 C23 N3 120.41(17)
C28 C23 N3 118.41(16)
C25 C24 C23 117.46(19)
C25 C24 C29 117.86(18)
C23 C24 C29 124.57(18)
C26 C25 C24 122.1(2)
C25 C26 C27 119.7(2)
C26 C27 C28 121.1(2)
C27 C28 C23 118.34(19)
C27 C28 C32 119.27(19)
C23 C28 C32 122.25(18)
C24 C29 C31 113.4(2)
C24 C29 C30 110.9(2)
C31 C29 C30 108.2(2)
C33 C32 C28 110.36(18)
C33 C32 C34 109.8(2)
C28 C32 C34 113.5(2)

loop_
_geom_bond_atom_site_label_1
_geom_bond_atom_site_label_2
_geom_bond_distance
Fe1 N2 1.8242(16)
Fe1 N4 1.8543(19)
Fe1 N1 1.9025(15)
Fe1 N3 1.9575(15)
Fe1 C17 2.069(2)
Fe1 C16 2.205(2)
N1 C2 1.338(2)
N1 C10 1.423(2)
N2 C7 1.375(2)
N2 C3 1.388(2)
N3 C8 1.342(2)
N3 C23 1.452(2)
N4 N5 1.105(2)
C1 C2 1.490(3)
C2 C3 1.424(3)
C3 C4 1.383(3)
C4 C5 1.389(3)
C5 C6 1.389(3)
C6 C7 1.389(3)
C7 C8 1.418(3)
C8 C9 1.496(3)
C10 C15 1.400(3)
C10 C11 1.409(3)
C11 C12 1.392(3)
C11 C16 1.497(3)
C12 C13 1.382(3)
C13 C14 1.380(3)
C14 C15 1.396(3)
C15 C19 1.514(3)
C16 C17 1.389(3)
C16 C18 1.503(3)
C19 C21 1.518(3)
C19 C20 1.530(3)
C23 C24 1.406(3)
C23 C28 1.410(3)
C24 C25 1.397(3)
C24 C29 1.515(3)
C25 C26 1.371(3)
C26 C27 1.383(3)
C27 C28 1.391(3)
C28 C32 1.526(3)
C29 C31 1.528(3)
C29 C30 1.543(3)
C32 C33 1.525(3)
C32 C34 1.528(3)
